data_4026890
loop_
_publ_author_name
'Gen Onodera'
'Mari Suto'
'Ryo Takeuchi'

_publ_section_title
;
 Iridium-Catalyzed [2+2+2] Cycloaddition of \a,\w-Diynes with Isocyanates
;
_journal_name_full 'Journal of Organic Chemistry'
_journal_page_first 908
_journal_page_last 920
_journal_paper_doi 10.1021/jo202083z
_journal_volume 77
_journal_year 2012
_chemical_formula_sum 'C13 H17 N O3'
_chemical_formula_weight 235.28
_chemical_name_systematic
;
 ?
;
_space_group_IT_number 14
_symmetry_cell_setting monoclinic
_symmetry_space_group_name_Hall '-P 2ybc'
_symmetry_space_group_name_H-M 'P 1 21/c 1'
_atom_sites_solution_hydrogens geom
_atom_sites_solution_primary direct
_atom_sites_solution_secondary difmap
_audit_creation_method SHELXL-97
_cell_angle_alpha 90.00
_cell_angle_beta 105.572(2)
_cell_angle_gamma 90.00
_cell_formula_units_Z 4
_cell_length_a 9.3754(18)
_cell_length_b 11.161(2)
_cell_length_c 11.962(2)
_cell_measurement_reflns_used 3290
_cell_measurement_temperature 90
_cell_measurement_theta_max 28.17
_cell_measurement_theta_min 2.54
_cell_volume 1205.7(4)
_computing_cell_refinement 'Bruker SAINT'
_computing_data_collection 'Bruker APEX2'
_computing_data_reduction 'Bruker SAINT'
_computing_molecular_graphics 'Yadokari-XG 2009 (Wakita Nemoto et al., 2009)'
_computing_publication_material 'Yadokari-XG 2009 (Wakita,Nemoto et al., 2009)'
_computing_structure_refinement 'SHELXL-97 (Sheldrick, 1997)'
_computing_structure_solution 'SHELXS-97 (Sheldrick, 1990)'
_diffrn_ambient_temperature 90
_diffrn_detector_area_resol_mean 8.333
_diffrn_measured_fraction_theta_full 0.975
_diffrn_measured_fraction_theta_max 0.975
_diffrn_measurement_device_type 'Bruker APEX-II CCD'
_diffrn_measurement_method '\f and \w scans'
_diffrn_radiation_monochromator graphite
_diffrn_radiation_source 'fine-focus sealed tube'
_diffrn_radiation_type MoK\a
_diffrn_radiation_wavelength 0.71073
_diffrn_reflns_av_R_equivalents 0.0197
_diffrn_reflns_av_sigmaI/netI 0.0218
_diffrn_reflns_limit_h_max 11
_diffrn_reflns_limit_h_min -12
_diffrn_reflns_limit_k_max 14
_diffrn_reflns_limit_k_min -10
_diffrn_reflns_limit_l_max 14
_diffrn_reflns_limit_l_min -15
_diffrn_reflns_number 6531
_diffrn_reflns_theta_full 27.49
_diffrn_reflns_theta_max 27.49
_diffrn_reflns_theta_min 2.26
_diffrn_standards_number 0
_exptl_absorpt_coefficient_mu 0.092
_exptl_absorpt_correction_T_max 0.9818
_exptl_absorpt_correction_T_min 0.9729
_exptl_absorpt_correction_type empirical
_exptl_absorpt_process_details 'SADABS Sheldrick 1996'
_exptl_crystal_colour yellow
_exptl_crystal_density_diffrn 1.296
_exptl_crystal_description block
_exptl_crystal_F_000 504
_exptl_crystal_size_max 0.30
_exptl_crystal_size_mid 0.30
_exptl_crystal_size_min 0.20
_refine_diff_density_max 0.284
_refine_diff_density_min -0.231
_refine_diff_density_rms 0.045
_refine_ls_extinction_coef 0.0068(8)
_refine_ls_extinction_method none
_refine_ls_goodness_of_fit_ref 1.027
_refine_ls_hydrogen_treatment constr
_refine_ls_matrix_type full
_refine_ls_number_parameters 157
_refine_ls_number_reflns 2700
_refine_ls_number_restraints 0
_refine_ls_restrained_S_all 1.027
_refine_ls_R_factor_all 0.0429
_refine_ls_R_factor_gt 0.0362
_refine_ls_shift/su_max 0.000
_refine_ls_shift/su_mean 0.000
_refine_ls_structure_factor_coef Fsqd
_refine_ls_weighting_details 'calc w=1/[\s^2^(Fo^2^)+(0.0502P)^2^+0.3317P] where P=(Fo^2^+2Fc^2^)/3'
_refine_ls_weighting_scheme calc
_refine_ls_wR_factor_gt 0.0929
_refine_ls_wR_factor_ref 0.0980
_reflns_number_gt 2311
_reflns_number_total 2700
_reflns_threshold_expression >2sigma(I)
_cod_data_source_file jo202083z_si_003.cif
_cod_data_source_block suto_1
_cod_original_sg_symbol_H-M 'P 21/c'
_cod_database_code 4026890

loop_
_symmetry_equiv_pos_as_xyz
'x, y, z'
'-x, y+1/2, -z+1/2'
'-x, -y, -z'
'x, -y-1/2, z-1/2'

loop_
_atom_site_label
_atom_site_type_symbol
_atom_site_fract_x
_atom_site_fract_y
_atom_site_fract_z
_atom_site_U_iso_or_equiv
_atom_site_adp_type
_atom_site_occupancy
_atom_site_symmetry_multiplicity
_atom_site_calc_flag
_atom_site_refinement_flags
C4 C 0.15517(11) 1.08655(10) 0.13226(9) 0.0176(2) Uani 1 1 d .
C1 C 0.14143(11) 0.87756(10) 0.17414(9) 0.0172(2) Uani 1 1 d .
C8 C 0.24503(11) 0.94212(10) 0.01520(9) 0.0173(2) Uani 1 1 d .
C7 C 0.22025(11) 1.05837(10) 0.04178(9) 0.0180(2) Uani 1 1 d .
C2 C 0.11472(11) 1.00123(10) 0.19824(9) 0.0177(2) Uani 1 1 d .
C6 C 0.25177(12) 1.17094(10) -0.01088(10) 0.0211(2) Uani 1 1 d .
C3 C 0.04842(13) 1.02517(11) 0.29708(10) 0.0244(3) Uani 1 1 d .
H3A H 0.0328 1.1115 0.3030 0.037 Uiso 1 1 calc R
H3B H 0.1158 0.9963 0.3695 0.037 Uiso 1 1 calc R
H3C H -0.0466 0.9834 0.2833 0.037 Uiso 1 1 calc R
C5 C 0.14921(13) 1.22078(10) 0.14011(10) 0.0220(2) Uani 1 1 d .
H5A H 0.0464 1.2485 0.1308 0.026 Uiso 1 1 calc R
H5B H 0.2120 1.2494 0.2157 0.026 Uiso 1 1 calc R
C10 C 0.21914(12) 0.72572(10) 0.05481(9) 0.0187(2) Uani 1 1 d .
H10A H 0.2158 0.7168 -0.0282 0.022 Uiso 1 1 calc R
H10B H 0.1341 0.6810 0.0683 0.022 Uiso 1 1 calc R
C9 C 0.31627(13) 0.90820(11) -0.07817(10) 0.0232(2) Uani 1 1 d .
H9A H 0.3457 0.9809 -0.1123 0.035 Uiso 1 1 calc R
H9B H 0.2458 0.8625 -0.1384 0.035 Uiso 1 1 calc R
H9C H 0.4040 0.8590 -0.0449 0.035 Uiso 1 1 calc R
C12 C 0.35913(13) 0.53460(10) 0.10954(10) 0.0243(3) Uani 1 1 d .
H12A H 0.2737 0.5007 0.1327 0.029 Uiso 1 1 calc R
H12B H 0.3438 0.5183 0.0258 0.029 Uiso 1 1 calc R
C11 C 0.36260(12) 0.66977(10) 0.12842(9) 0.0196(2) Uani 1 1 d .
H11A H 0.4483 0.7047 0.1065 0.023 Uiso 1 1 calc R
H11B H 0.3739 0.6874 0.2115 0.023 Uiso 1 1 calc R
C13 C 0.49964(14) 0.47124(12) 0.17732(11) 0.0311(3) Uani 1 1 d .
H13A H 0.5851 0.5048 0.1557 0.047 Uiso 1 1 calc R
H13B H 0.4918 0.3855 0.1592 0.047 Uiso 1 1 calc R
H13C H 0.5124 0.4827 0.2607 0.047 Uiso 1 1 calc R
O1 O 0.11448(9) 0.79258(7) 0.23126(7) 0.02274(19) Uani 1 1 d .
O3 O 0.30835(10) 1.18975(8) -0.08879(7) 0.0278(2) Uani 1 1 d .
O2 O 0.20537(9) 1.26355(7) 0.04526(7) 0.0251(2) Uani 1 1 d .
N1 N 0.20249(10) 0.85411(8) 0.07967(8) 0.0171(2) Uani 1 1 d .

loop_
_atom_site_aniso_label
_atom_site_aniso_U_11
_atom_site_aniso_U_22
_atom_site_aniso_U_33
_atom_site_aniso_U_23
_atom_site_aniso_U_13
_atom_site_aniso_U_12
C4 0.0156(5) 0.0175(5) 0.0177(5) 0.0000(4) 0.0012(4) 0.0013(4)
C1 0.0155(5) 0.0182(5) 0.0179(5) 0.0008(4) 0.0045(4) -0.0002(4)
C8 0.0170(5) 0.0192(5) 0.0148(5) 0.0009(4) 0.0026(4) -0.0020(4)
C7 0.0174(5) 0.0195(5) 0.0159(5) 0.0021(4) 0.0024(4) -0.0017(4)
C2 0.0161(5) 0.0191(5) 0.0174(5) 0.0010(4) 0.0038(4) 0.0020(4)
C6 0.0208(5) 0.0200(5) 0.0200(5) 0.0028(4) 0.0012(4) -0.0024(4)
C3 0.0291(6) 0.0230(6) 0.0244(6) 0.0026(5) 0.0129(5) 0.0062(5)
C5 0.0270(6) 0.0168(5) 0.0217(5) 0.0019(4) 0.0060(4) 0.0008(4)
C10 0.0208(5) 0.0150(5) 0.0204(5) -0.0022(4) 0.0056(4) -0.0013(4)
C9 0.0288(6) 0.0232(6) 0.0200(5) -0.0001(4) 0.0104(4) -0.0004(5)
C12 0.0229(6) 0.0205(6) 0.0275(6) -0.0028(5) 0.0034(5) 0.0024(4)
C11 0.0194(5) 0.0198(5) 0.0199(5) -0.0009(4) 0.0059(4) -0.0011(4)
C13 0.0291(6) 0.0311(7) 0.0304(6) -0.0010(5) 0.0034(5) 0.0096(5)
O1 0.0263(4) 0.0189(4) 0.0260(4) 0.0039(3) 0.0122(3) -0.0005(3)
O3 0.0315(5) 0.0277(5) 0.0257(4) 0.0072(4) 0.0105(4) -0.0032(4)
O2 0.0339(5) 0.0168(4) 0.0249(4) 0.0028(3) 0.0087(3) -0.0017(3)
N1 0.0190(4) 0.0144(4) 0.0182(4) -0.0004(3) 0.0054(3) -0.0003(3)

loop_
_atom_type_symbol
_atom_type_description
_atom_type_scat_dispersion_real
_atom_type_scat_dispersion_imag
_atom_type_scat_source
C C 0.0033 0.0016 'International Tables Vol C Tables 4.2.6.8 and 6.1.1.4'
H H 0.0000 0.0000 'International Tables Vol C Tables 4.2.6.8 and 6.1.1.4'
N N 0.0061 0.0033 'International Tables Vol C Tables 4.2.6.8 and 6.1.1.4'
O O 0.0106 0.0060 'International Tables Vol C Tables 4.2.6.8 and 6.1.1.4'

loop_
_geom_angle_atom_site_label_1
_geom_angle_atom_site_label_2
_geom_angle_atom_site_label_3
_geom_angle
C2 C4 C7 122.40(10)
C2 C4 C5 130.05(10)
C7 C4 C5 107.49(9)
O1 C1 N1 118.99(10)
O1 C1 C2 123.45(10)
N1 C1 C2 117.56(9)
C7 C8 N1 117.02(10)
C7 C8 C9 123.38(10)
N1 C8 C9 119.59(10)
C8 C7 C4 121.55(10)
C8 C7 C6 130.05(10)
C4 C7 C6 108.40(10)
C4 C2 C1 117.68(10)
C4 C2 C3 125.05(10)
C1 C2 C3 117.25(9)
O3 C6 O2 120.77(10)
O3 C6 C7 131.24(11)
O2 C6 C7 107.98(9)
C2 C3 H3A 109.5
C2 C3 H3B 109.5
H3A C3 H3B 109.5
C2 C3 H3C 109.5
H3A C3 H3C 109.5
H3B C3 H3C 109.5
O2 C5 C4 104.55(9)
O2 C5 H5A 110.8
C4 C5 H5A 110.8
O2 C5 H5B 110.8
C4 C5 H5B 110.8
H5A C5 H5B 108.9
N1 C10 C11 113.80(9)
N1 C10 H10A 108.8
C11 C10 H10A 108.8
N1 C10 H10B 108.8
C11 C10 H10B 108.8
H10A C10 H10B 107.7
C8 C9 H9A 109.5
C8 C9 H9B 109.5
H9A C9 H9B 109.5
C8 C9 H9C 109.5
H9A C9 H9C 109.5
H9B C9 H9C 109.5
C13 C12 C11 113.55(10)
C13 C12 H12A 108.9
C11 C12 H12A 108.9
C13 C12 H12B 108.9
C11 C12 H12B 108.9
H12A C12 H12B 107.7
C12 C11 C10 109.77(9)
C12 C11 H11A 109.7
C10 C11 H11A 109.7
C12 C11 H11B 109.7
C10 C11 H11B 109.7
H11A C11 H11B 108.2
C12 C13 H13A 109.5
C12 C13 H13B 109.5
H13A C13 H13B 109.5
C12 C13 H13C 109.5
H13A C13 H13C 109.5
H13B C13 H13C 109.5
C6 O2 C5 111.42(8)
C8 N1 C1 123.69(9)
C8 N1 C10 121.18(9)
C1 N1 C10 115.13(9)

loop_
_geom_bond_atom_site_label_1
_geom_bond_atom_site_label_2
_geom_bond_distance
C4 C2 1.3544(15)
C4 C7 1.4133(15)
C4 C5 1.5030(16)
C1 O1 1.2341(13)
C1 N1 1.4215(13)
C1 C2 1.4456(15)
C8 C7 1.3704(15)
C8 N1 1.3725(14)
C8 C9 1.4958(15)
C7 C6 1.4706(15)
C2 C3 1.5000(15)
C6 O3 1.2080(14)
C6 O2 1.3657(14)
C3 H3A 0.9800
C3 H3B 0.9800
C3 H3C 0.9800
C5 O2 1.4537(14)
C5 H5A 0.9900
C5 H5B 0.9900
C10 N1 1.4801(14)
C10 C11 1.5292(15)
C10 H10A 0.9900
C10 H10B 0.9900
C9 H9A 0.9800
C9 H9B 0.9800
C9 H9C 0.9800
C12 C13 1.5229(16)
C12 C11 1.5245(16)
C12 H12A 0.9900
C12 H12B 0.9900
C11 H11A 0.9900
C11 H11B 0.9900
C13 H13A 0.9800
C13 H13B 0.9800
C13 H13C 0.9800

loop_
_cod_related_entry_id
_cod_related_entry_database
_cod_related_entry_code
1 ChemSpider 30659449
